data_4301303
loop_
_publ_author_name
'Nathan J. Silvernail'
'Marilyn M. Olmstead'
'Bruce C. Noll'

_publ_contact_author_address
;University of Notre Dame
Department of Chemistry and Biochemistry
251 Nieuwland Science Hall
Notre Dame, IN 46556-5670
;
_publ_contact_author_email W.R.Scheidt.1@nd.edu
_publ_contact_author_fax 1(574)6316652
_publ_contact_author_name 'Professor W. Robert Scheidt'
_publ_contact_author_phone 1(574)6315939
_publ_section_title
;
Tetragonal to Triclinic-A Phase Change for [Fe(TPP)(NO)]
;
_journal_name_full 'Inorganic Chemistry'
_journal_page_first 971
_journal_page_last 977
_journal_paper_doi 10.1021/ic801617q
_journal_volume 48
_journal_year 2009
_chemical_compound_source synthesized
_chemical_formula_moiety 'C44 H28 Fe N5 O'
_chemical_formula_sum 'C44 H28 Fe N5 O'
_chemical_formula_weight 698.56
_chemical_name_common '[Fe(TPP)(NO)]'
_space_group_IT_number 87
_symmetry_cell_setting tetragonal
_symmetry_Int_Tables_number 87
_symmetry_space_group_name_Hall '-I 4'
_symmetry_space_group_name_H-M 'I 4/m'
_atom_sites_solution_hydrogens geom
_atom_sites_solution_primary direct
_atom_sites_solution_secondary difmap
_audit_creation_method SHELXL-97
_cell_angle_alpha 90.00
_cell_angle_beta 90.00
_cell_angle_gamma 90.00
_cell_formula_units_Z 2
_cell_length_a 13.4152(2)
_cell_length_b 13.4152(2)
_cell_length_c 9.7151(3)
_cell_measurement_reflns_used 4123
_cell_measurement_temperature 272(2)
_cell_measurement_theta_max 26.4586
_cell_measurement_theta_min 2.5885
_cell_volume 1748.40(7)
_computing_cell_refinement 'APEX2/SAINT (Bruker, 2007)'
_computing_data_collection 'APEX2 (Bruker, 2007)'
_computing_data_reduction 'SAINT/XPREP (Bruker, 2007; Sheldrick, 2003)'
_computing_molecular_graphics 'XP (Sheldrick, 1998)'
_computing_publication_material 'XCIF (Sheldrick, 2001)/enCIFer (CCDC, 2005)'
_computing_structure_refinement 'XL (Sheldrick, 2001)'
_computing_structure_solution 'XS (Sheldrick, 2001)'
_diffrn_ambient_temperature 272(2)
_diffrn_detector_area_resol_mean 8.33
_diffrn_measured_fraction_theta_full 0.999
_diffrn_measured_fraction_theta_max 0.999
_diffrn_measurement_device_type 'Bruker X8-Apex II CCD diffractometer'
_diffrn_measurement_method '\f and \w scans'
_diffrn_radiation_monochromator graphite
_diffrn_radiation_probe x-ray
_diffrn_radiation_type MoK\a
_diffrn_radiation_wavelength 0.71073
_diffrn_reflns_av_R_equivalents 0.0238
_diffrn_reflns_av_sigmaI/netI 0.0112
_diffrn_reflns_limit_h_max 17
_diffrn_reflns_limit_h_min -17
_diffrn_reflns_limit_k_max 17
_diffrn_reflns_limit_k_min -17
_diffrn_reflns_limit_l_max 12
_diffrn_reflns_limit_l_min -12
_diffrn_reflns_number 11545
_diffrn_reflns_theta_full 27.87
_diffrn_reflns_theta_max 27.87
_diffrn_reflns_theta_min 2.15
_diffrn_source 'fine-focus sealed tube'
_diffrn_source_type 'Siemens KFFMO2K-90'
_exptl_absorpt_coefficient_mu 0.474
_exptl_absorpt_correction_T_max 0.8783
_exptl_absorpt_correction_T_min 0.8783
_exptl_absorpt_correction_type multi-scan
_exptl_absorpt_process_details 'Sheldrick, G. M. (2007). SADABS. University of G\"ottingen. Germany.'
_exptl_crystal_colour 'dark red'
_exptl_crystal_density_diffrn 1.327
_exptl_crystal_density_method 'not measured'
_exptl_crystal_description octahedron
_exptl_crystal_F_000 722
_exptl_crystal_size_max 0.28
_exptl_crystal_size_mid 0.28
_exptl_crystal_size_min 0.28
_refine_diff_density_max 0.287
_refine_diff_density_min -0.141
_refine_diff_density_rms 0.041
_refine_ls_extinction_method none
_refine_ls_goodness_of_fit_ref 1.087
_refine_ls_hydrogen_treatment constr
_refine_ls_matrix_type full
_refine_ls_number_parameters 82
_refine_ls_number_reflns 1101
_refine_ls_number_restraints 0
_refine_ls_restrained_S_all 1.087
_refine_ls_R_factor_all 0.0486
_refine_ls_R_factor_gt 0.0391
_refine_ls_shift/su_max 0.000
_refine_ls_shift/su_mean 0.000
_refine_ls_structure_factor_coef Fsqd
_refine_ls_weighting_details 'calc w=1/[\s^2^(Fo^2^)+(0.0698P)^2^+0.5801P] where P=(Fo^2^+2Fc^2^)/3'
_refine_ls_weighting_scheme calc
_refine_ls_wR_factor_gt 0.1132
_refine_ls_wR_factor_ref 0.1239
_reflns_number_gt 918
_reflns_number_total 1101
_reflns_threshold_expression >2sigma(I)
_cod_data_source_file ic801617q_si_002_08.cif
_cod_data_source_block 273_cryst_4
_cod_database_code 4301303

loop_
_symmetry_equiv_pos_as_xyz
'x, y, z'
'-x, -y, z'
'-y, x, z'
'y, -x, z'
'x+1/2, y+1/2, z+1/2'
'-x+1/2, -y+1/2, z+1/2'
'-y+1/2, x+1/2, z+1/2'
'y+1/2, -x+1/2, z+1/2'
'-x, -y, -z'
'x, y, -z'
'y, -x, -z'
'-y, x, -z'
'-x+1/2, -y+1/2, -z+1/2'
'x+1/2, y+1/2, -z+1/2'
'y+1/2, -x+1/2, -z+1/2'
'-y+1/2, x+1/2, -z+1/2'

loop_
_atom_site_label
_atom_site_type_symbol
_atom_site_fract_x
_atom_site_fract_y
_atom_site_fract_z
_atom_site_U_iso_or_equiv
_atom_site_adp_type
_atom_site_occupancy
_atom_site_symmetry_multiplicity
_atom_site_calc_flag
_atom_site_refinement_flags
_atom_site_disorder_assembly
_atom_site_disorder_group
Fe1 Fe 0.5000 0.5000 0.02458(14) 0.0458(5) Uani 0.50 4 d SP . .
N1 N 0.35686(13) 0.53668(13) 0.0000 0.0489(4) Uani 1 2 d S . .
N2 N 0.5000 0.5000 0.1998(6) 0.0494(11) Uani 0.50 4 d SP . .
O1 O 0.516(6) 0.4625(10) 0.2967(10) 0.095(15) Uani 0.13 1 d P . .
C(A1 C 0.27652(16) 0.47339(17) 0.0000 0.0513(5) Uani 1 2 d S . .
C(B1 C 0.18567(18) 0.52908(18) 0.0000 0.0617(6) Uani 1 2 d S . .
H(B1 H 0.1214 0.5030 0.0000 0.074 Uiso 1 2 calc SR . .
C(B2 C 0.21027(17) 0.62567(19) 0.0000 0.0610(6) Uani 1 2 d S . .
H(B2 H 0.1664 0.6793 0.0000 0.073 Uiso 1 2 calc SR . .
C(A2 C 0.31728(16) 0.63098(17) 0.0000 0.0520(5) Uani 1 2 d S . .
C(M1 C 0.37002(17) 0.71920(16) 0.0000 0.0511(5) Uani 1 2 d S . .
C10 C 0.31341(16) 0.81527(16) 0.0000 0.0535(5) Uani 1 2 d S . .
C11 C 0.28725(18) 0.86012(15) 0.1208(2) 0.0770(6) Uani 1 1 d . . .
H11 H 0.3056 0.8312 0.2040 0.092 Uiso 1 1 calc R . .
C12 C 0.2335(2) 0.94844(16) 0.1204(3) 0.0857(7) Uani 1 1 d . . .
H12 H 0.2158 0.9782 0.2033 0.103 Uiso 1 1 calc R . .
C13 C 0.2066(2) 0.99164(18) 0.0000 0.0730(7) Uani 1 2 d S . .
H13 H 0.1699 1.0505 0.0000 0.088 Uiso 1 2 calc SR . .

loop_
_atom_site_aniso_label
_atom_site_aniso_U_11
_atom_site_aniso_U_22
_atom_site_aniso_U_33
_atom_site_aniso_U_23
_atom_site_aniso_U_13
_atom_site_aniso_U_12
Fe1 0.0429(3) 0.0429(3) 0.0515(13) 0.000 0.000 0.000
N1 0.0471(9) 0.0464(9) 0.0532(9) 0.000 0.000 0.0005(6)
N2 0.0456(15) 0.0456(15) 0.057(3) 0.000 0.000 0.000
O1 0.15(4) 0.077(7) 0.061(4) 0.025(8) -0.036(17) -0.023(18)
C(A1 0.0461(10) 0.0535(11) 0.0544(11) 0.000 0.000 -0.0002(8)
C(B1 0.0462(11) 0.0591(13) 0.0799(15) 0.000 0.000 0.0009(9)
C(B2 0.0476(11) 0.0556(12) 0.0798(15) 0.000 0.000 0.0054(9)
C(A2 0.0479(11) 0.0524(11) 0.0557(11) 0.000 0.000 0.0040(9)
C(M1 0.0532(11) 0.0486(11) 0.0515(10) 0.000 0.000 0.0058(9)
C10 0.0500(11) 0.0455(10) 0.0649(12) 0.000 0.000 0.0025(8)
C11 0.0974(15) 0.0696(11) 0.0640(10) -0.0043(9) -0.0019(10) 0.0239(10)
C12 0.0977(16) 0.0686(12) 0.0909(15) -0.0196(10) 0.0041(12) 0.0212(11)
C13 0.0612(14) 0.0450(12) 0.113(2) 0.000 0.000 0.0051(10)

loop_
_atom_type_symbol
_atom_type_description
_atom_type_scat_dispersion_real
_atom_type_scat_dispersion_imag
_atom_type_scat_source
C C 0.0033 0.0016 'International Tables Vol C Tables 4.2.6.8 and 6.1.1.4'
H H 0.0000 0.0000 'International Tables Vol C Tables 4.2.6.8 and 6.1.1.4'
N N 0.0061 0.0033 'International Tables Vol C Tables 4.2.6.8 and 6.1.1.4'
O O 0.0106 0.0060 'International Tables Vol C Tables 4.2.6.8 and 6.1.1.4'
Fe Fe 0.3463 0.8444 'International Tables Vol C Tables 4.2.6.8 and 6.1.1.4'

loop_
_geom_angle_atom_site_label_1
_geom_angle_atom_site_label_2
_geom_angle_atom_site_label_3
_geom_angle
_geom_angle_site_symmetry_1
_geom_angle_site_symmetry_3
_geom_angle_publ_flag
Fe1 Fe1 N2 180.000(2) 9_665 . ?
Fe1 Fe1 N1 83.13(4) 9_665 11_565 ?
N2 Fe1 N1 96.87(4) . 11_565 ?
Fe1 Fe1 N1 83.13(4) 9_665 . ?
N2 Fe1 N1 96.87(4) . . ?
N1 Fe1 N1 89.180(10) 11_565 . ?
Fe1 Fe1 N1 83.13(4) 9_665 9_665 ?
N2 Fe1 N1 96.87(4) . 9_665 ?
N1 Fe1 N1 89.180(10) 11_565 9_665 ?
N1 Fe1 N1 166.26(8) . 9_665 ?
Fe1 Fe1 N1 83.13(4) 9_665 3_655 ?
N2 Fe1 N1 96.87(4) . 3_655 ?
N1 Fe1 N1 166.26(8) 11_565 3_655 ?
N1 Fe1 N1 89.180(10) . 3_655 ?
N1 Fe1 N1 89.180(10) 9_665 3_655 ?
Fe1 Fe1 N2 0.000(1) 9_665 9_665 ?
N2 Fe1 N2 180.000(1) . 9_665 ?
N1 Fe1 N2 83.13(4) 11_565 9_665 ?
N1 Fe1 N2 83.13(4) . 9_665 ?
N1 Fe1 N2 83.13(4) 9_665 9_665 ?
N1 Fe1 N2 83.13(4) 3_655 9_665 ?
C(A2 N1 C(A1 105.46(17) . . ?
C(A2 N1 Fe1 126.83(14) . . ?
C(A1 N1 Fe1 127.08(14) . . ?
C(A2 N1 Fe1 126.83(14) . 9_665 ?
C(A1 N1 Fe1 127.08(14) . 9_665 ?
Fe1 N1 Fe1 13.74(8) . 9_665 ?
O1 N2 O1 41.5(17) 3_655 2_665 ?
O1 N2 O1 41.5(17) 3_655 . ?
O1 N2 O1 60(3) 2_665 . ?
O1 N2 O1 60(3) 3_655 4_565 ?
O1 N2 O1 41.5(17) 2_665 4_565 ?
O1 N2 O1 41.5(17) . 4_565 ?
O1 N2 Fe1 149.9(13) 3_655 . ?
O1 N2 Fe1 149.9(13) 2_665 . ?
O1 N2 Fe1 149.9(13) . . ?
O1 N2 Fe1 149.9(13) 4_565 . ?
O1 N2 Fe1 149.9(13) 3_655 9_665 ?
O1 N2 Fe1 149.9(13) 2_665 9_665 ?
O1 N2 Fe1 149.9(13) . 9_665 ?
O1 N2 Fe1 149.9(13) 4_565 9_665 ?
Fe1 N2 Fe1 0.0 . 9_665 ?
O1 O1 O1 90.00(3) 3_655 4_565 ?
O1 O1 N2 69.3(9) 3_655 . ?
O1 O1 N2 69.3(8) 4_565 . ?
O1 O1 O1 45.00(3) 3_655 2_665 ?
O1 O1 O1 45.000(12) 4_565 2_665 ?
N2 O1 O1 59.9(13) . 2_665 ?
N1 C(A1 C(M1 125.86(19) . 3_655 ?
N1 C(A1 C(B1 110.3(2) . . ?
C(M1 C(A1 C(B1 123.9(2) 3_655 . ?
C(B2 C(B1 C(A1 107.2(2) . . ?
C(B2 C(B1 H(B1 126.4 . . ?
C(A1 C(B1 H(B1 126.4 . . ?
C(B1 C(B2 C(A2 107.1(2) . . ?
C(B1 C(B2 H(B2 126.4 . . ?
C(A2 C(B2 H(B2 126.4 . . ?
N1 C(A2 C(M1 126.4(2) . . ?
N1 C(A2 C(B2 109.9(2) . . ?
C(M1 C(A2 C(B2 123.7(2) . . ?
C(A2 C(M1 C(A1 123.2(2) . 11_565 ?
C(A2 C(M1 C10 118.6(2) . . ?
C(A1 C(M1 C10 118.13(19) 11_565 . ?
C11 C10 C11 118.6(2) 10 . ?
C11 C10 C(M1 120.70(11) 10 . ?
C11 C10 C(M1 120.70(11) . . ?
C10 C11 C12 120.53(19) . . ?
C10 C11 H11 119.7 . . ?
C12 C11 H11 119.7 . . ?
C13 C12 C11 120.4(2) . . ?
C13 C12 H12 119.8 . . ?
C11 C12 H12 119.8 . . ?
C12 C13 C12 119.4(2) 10 . ?
C12 C13 H13 120.3 10 . ?
C12 C13 H13 120.3 . . ?

loop_
_geom_bond_atom_site_label_1
_geom_bond_atom_site_label_2
_geom_bond_distance
_geom_bond_site_symmetry_2
_geom_bond_publ_flag
Fe1 Fe1 0.478(3) 9_665 ?
Fe1 N2 1.702(5) . ?
Fe1 N1 1.9966(18) 11_565 ?
Fe1 N1 1.9966(18) . ?
Fe1 N1 1.9966(18) 9_665 ?
Fe1 N1 1.9966(18) 3_655 ?
Fe1 N2 2.180(6) 9_665 ?
N1 C(A2 1.372(3) . ?
N1 C(A1 1.372(3) . ?
N1 Fe1 1.9966(18) 9_665 ?
N2 O1 1.088(18) 3_655 ?
N2 O1 1.088(18) 2_665 ?
N2 O1 1.088(18) . ?
N2 O1 1.088(18) 4_565 ?
N2 Fe1 2.180(6) 9_665 ?
O1 O1 0.77(4) 3_655 ?
O1 O1 0.77(4) 4_565 ?
O1 O1 1.09(6) 2_665 ?
C(A1 C(M1 1.388(3) 3_655 ?
C(A1 C(B1 1.430(3) . ?
C(B1 C(B2 1.337(4) . ?
C(B1 H(B1 0.9300 . ?
C(B2 C(A2 1.437(3) . ?
C(B2 H(B2 0.9300 . ?
C(A2 C(M1 1.379(3) . ?
C(M1 C(A1 1.388(3) 11_565 ?
C(M1 C10 1.496(3) . ?
C10 C11 1.364(2) 10 ?
C10 C11 1.364(2) . ?
C11 C12 1.387(3) . ?
C11 H11 0.9300 . ?
C12 C13 1.354(3) . ?
C12 H12 0.9300 . ?
C13 C12 1.354(3) 10 ?
C13 H13 0.9300 . ?
